data_7158731
loop_
_publ_author_name
'Wo\'zny, Mateusz'
'Trzybi\'nski, Damian'
'D\;abrowa, Kajetan'
'Narodowiec, Jakub'
'Wozniak, Krzysztof'

_publ_section_title
;
 Monosulfonated dibenzo-24-crown-8 and its properties
;
_journal_name_full 'Organic &amp; Biomolecular Chemistry'
_journal_paper_doi 10.1039/D2OB00851C
_journal_year 2022
_chemical_formula_moiety 'C24 H31 O11 S, H3 O'
_chemical_formula_sum 'C24 H34 O12 S'
_chemical_formula_weight 546.57
_space_group_crystal_system triclinic
_space_group_IT_number 2
_space_group_name_Hall '-P 1'
_space_group_name_H-M_alt 'P -1'
_atom_sites_solution_hydrogens mixed
_audit_creation_date 2018-03-09
_audit_creation_method
;
Olex2 1.2
(compiled 2015.01.26 svn.r3150 for OlexSys, GUI svn.r4998)
;
_audit_update_record
;
2022-01-19 deposited with the CCDC.	2022-06-15 downloaded from the CCDC.
;
_cell_angle_alpha 68.283(4)
_cell_angle_beta 88.338(3)
_cell_angle_gamma 66.351(4)
_cell_formula_units_Z 2
_cell_length_a 9.3346(4)
_cell_length_b 11.4965(5)
_cell_length_c 14.0008(5)
_cell_measurement_reflns_used 11484
_cell_measurement_temperature 100(2)
_cell_measurement_theta_max 67.1290
_cell_measurement_theta_min 3.4170
_cell_volume 1265.98(11)
_computing_cell_refinement 'CrysAlisPro 1.171.38.46 (Rigaku OD, 2015)'
_computing_data_collection 'CrysAlisPro 1.171.38.46 (Rigaku OD, 2015)'
_computing_data_reduction 'CrysAlisPro 1.171.38.46 (Rigaku OD, 2015)'
_computing_molecular_graphics 'Olex2 (Dolomanov et al., 2009)'
_computing_publication_material 'Olex2 (Dolomanov et al., 2009)'
_computing_structure_refinement 'ShelXL (Sheldrick, 2008)'
_diffrn_ambient_environment N~2~
_diffrn_ambient_temperature 100(2)
_diffrn_detector 'CCD plate'
_diffrn_detector_area_resol_mean 5.2195
_diffrn_detector_type Atlas
_diffrn_measured_fraction_theta_full 0.999
_diffrn_measured_fraction_theta_max 0.999
_diffrn_measurement_device 'four-circle diffractometer'
_diffrn_measurement_device_type 'SuperNova, Dual, Cu at zero, Atlas'
_diffrn_measurement_method '\w scans'
_diffrn_orient_matrix_type 'CrysAlisPro convention (1999,Acta A55,543-557)'
_diffrn_orient_matrix_UB_11 -0.1014085000
_diffrn_orient_matrix_UB_12 -0.0460088000
_diffrn_orient_matrix_UB_13 -0.0497382000
_diffrn_orient_matrix_UB_21 0.1026953000
_diffrn_orient_matrix_UB_22 0.0003608000
_diffrn_orient_matrix_UB_23 -0.0881622000
_diffrn_orient_matrix_UB_31 0.1108268000
_diffrn_orient_matrix_UB_32 -0.1521674000
_diffrn_orient_matrix_UB_33 0.0637452000
_diffrn_radiation_monochromator mirror
_diffrn_radiation_probe x-ray
_diffrn_radiation_type CuK\a
_diffrn_radiation_wavelength 1.54184
_diffrn_reflns_av_R_equivalents 0.0248
_diffrn_reflns_av_unetI/netI 0.0179
_diffrn_reflns_Laue_measured_fraction_full 0.999
_diffrn_reflns_Laue_measured_fraction_max 0.999
_diffrn_reflns_limit_h_max 11
_diffrn_reflns_limit_h_min -11
_diffrn_reflns_limit_k_max 13
_diffrn_reflns_limit_k_min -13
_diffrn_reflns_limit_l_max 16
_diffrn_reflns_limit_l_min -16
_diffrn_reflns_number 17259
_diffrn_reflns_point_group_measured_fraction_full 0.999
_diffrn_reflns_point_group_measured_fraction_max 0.999
_diffrn_reflns_theta_full 67.059
_diffrn_reflns_theta_max 67.059
_diffrn_reflns_theta_min 3.432
_diffrn_source 'micro-focus sealed X-ray tube'
_diffrn_source_type 'SuperNova (Cu) X-ray Source'
_exptl_absorpt_coefficient_mu 1.706
_exptl_absorpt_correction_T_max 0.827
_exptl_absorpt_correction_T_min 0.590
_exptl_absorpt_correction_type analytical
_exptl_absorpt_process_details
;
CrysAlisPro 1.171.38.46 (Rigaku Oxford Diffraction, 2015)
Analytical numeric absorption correction using a multifaceted crystal
			model based on expressions derived by R.C. Clark & J.S. Reid.
(Clark, R. C. & Reid, J. S. (1995). Acta Cryst. A51, 887-897)
Empirical absorption correction using spherical harmonics,
 implemented in SCALE3 ABSPACK scaling algorithm.
;
_exptl_crystal_colour colourless
_exptl_crystal_colour_primary colourless
_exptl_crystal_density_diffrn 1.434
_exptl_crystal_description needle
_exptl_crystal_F_000 580
_exptl_crystal_size_max 0.50
_exptl_crystal_size_mid 0.14
_exptl_crystal_size_min 0.14
_refine_diff_density_max 0.395
_refine_diff_density_min -0.488
_refine_diff_density_rms 0.053
_refine_ls_extinction_method none
_refine_ls_goodness_of_fit_ref 1.027
_refine_ls_hydrogen_treatment mixed
_refine_ls_matrix_type full
_refine_ls_number_parameters 439
_refine_ls_number_reflns 4517
_refine_ls_number_restraints 17
_refine_ls_restrained_S_all 1.219
_refine_ls_R_factor_all 0.0439
_refine_ls_R_factor_gt 0.0421
_refine_ls_shift/su_max 0.001
_refine_ls_shift/su_mean 0.000
_refine_ls_structure_factor_coef Fsqd
_refine_ls_weighting_details 'w=1/[\s^2^(Fo^2^)+(0.0547P)^2^+1.0829P] where P=(Fo^2^+2Fc^2^)/3'
_refine_ls_weighting_scheme calc
_refine_ls_wR_factor_gt 0.1080
_refine_ls_wR_factor_ref 0.1098
_reflns_Friedel_coverage 0.000
_reflns_number_gt 4265
_reflns_number_total 4517
_reflns_threshold_expression 'I > 2\s(I)'
_cod_data_source_file d2ob00851c2.cif
_cod_data_source_block 2018_03_08_dt_sdb24c8-h2o_n
_cod_original_cell_volume 1265.99(10)
_cod_database_code 7158731
_shelx_space_group_comment
;
The symmetry employed for this shelxl refinement is uniquely defined
by the following loop, which should always be used as a source of
symmetry information in preference to the above space-group names.
They are only intended as comments.
;
_reflns_odcompleteness_completeness 99.93
_reflns_odcompleteness_iscentric 1
_reflns_odcompleteness_theta 66.97
_olex2_refinement_description
;
1. Fixed Uiso
 At 1.2 times of:
  All C(H) groups, {H14A,H14B,H14C,H14D} of C14, {H12A,H12B,H12C,H12D} of C12,
   All C(H,H) groups
 At 1.5 times of:
  {H1WA,H1WB,H1WC,H1W} of C2B
2. Restrained distances
 C13B-C12
 1.5 with sigma of 0.02
 C3A-C2A
 1.54 with sigma of 0.002
 H1WC-O1W
 0.82 with sigma of 0.02
 O1W-H1WA
 0.82 with sigma of 0.02
 O1W-H1WB
 0.82 with sigma of 0.02
 O1W-H1W
 0.82 with sigma of 0.02
 C4A-C5A \\sim C4B-C5B
 with sigma of 0.02
 O3A-C6A \\sim O3B-C6B
 with sigma of 0.02
 C6B-C7B \\sim C6A-C7A
 with sigma of 0.02
 C7B-O4 \\sim O4-C7A
 with sigma of 0.02
 C14-O7B \\sim O7B-O7A
 with sigma of 0.02
 C3A-O2A \\sim C3B-O2B
 with sigma of 0.02
 C13B-O7B \\sim C13A-O7A
 with sigma of 0.02
 C12-C13B \\sim C13B-C13A
 with sigma of 0.02
 C2A-C3A \\sim C3A-C3B
 with sigma of 0.02
 C3B-C2A \\sim C2A-C3A
 with sigma of 0.02
 C3A-C2A \\sim C2A-C3B
 with sigma of 0.02
3. Others
 Sof(C2B)=Sof(H2BA)=Sof(H2BB)=Sof(C3B)=Sof(H3BA)=Sof(H3BB)=Sof(C4B)=Sof(H4BA)=
 Sof(H4BB)=Sof(C5B)=Sof(H5BA)=Sof(H5BB)=Sof(C6B)=Sof(H6BA)=Sof(H6BB)=Sof(C7B)=
 Sof(H7BA)=Sof(H7BB)=Sof(O2B)=Sof(O3B)=1-FVAR(1)
 Sof(C2A)=Sof(H2AA)=Sof(H2AB)=Sof(C3A)=Sof(H3AA)=Sof(H3AB)=Sof(C4A)=Sof(H4AA)=
 Sof(H4AB)=Sof(C5A)=Sof(H5AA)=Sof(H5AB)=Sof(C6A)=Sof(H6AA)=Sof(H6AB)=Sof(C7A)=
 Sof(H7AA)=Sof(H7AB)=Sof(O2A)=Sof(O3A)=FVAR(1)
 Sof(H12C)=Sof(H12D)=Sof(C13B)=Sof(H13C)=Sof(H13D)=Sof(H14C)=Sof(H14D)=
 Sof(O7B)=1-FVAR(2)
 Sof(H12A)=Sof(H12B)=Sof(C13A)=Sof(H13A)=Sof(H13B)=Sof(H14A)=Sof(H14B)=
 Sof(O7A)=FVAR(2)
 Sof(H1WC)=1-FVAR(3)
 Sof(H1W)=FVAR(3)
4.a Secondary CH2 refined with riding coordinates:
 C2A(H2AA,H2AB), C2B(H2BA,H2BB), C3A(H3AA,H3AB), C3B(H3BA,H3BB), C4A(H4AA,
 H4AB), C4B(H4BA,H4BB), C5A(H5AA,H5AB), C5B(H5BA,H5BB), C6A(H6AA,H6AB),
 C6B(H6BA,H6BB), C7A(H7AA,H7AB), C7B(H7BA,H7BB), C10(H10A,H10B), C11(H11A,H11B),
  C12(H12A,H12B), C12(H12C,H12D), C13A(H13A,H13B), C13B(H13C,H13D), C14(H14A,
 H14B), C14(H14C,H14D), C15(H15A,H15B)
4.b Aromatic/amide H refined with riding coordinates:
 C17(H17), C19(H19), C20(H20), C21(H21), C22(H22), C23(H23), C24(H24)
;
_shelx_shelxl_version_number 2014/7
_olex2_submission_special_instructions 'No special instructions were received'
_oxdiff_exptl_absorpt_empirical_details
;
Empirical correction (ABSPACK) includes:
- Absorption correction using spherical harmonics
- Frame scaling
;
_oxdiff_exptl_absorpt_empirical_full_max 1.275
_oxdiff_exptl_absorpt_empirical_full_min 0.677

loop_
_space_group_symop_operation_xyz
'x, y, z'
'-x, -y, -z'

loop_
_atom_site_label
_atom_site_type_symbol
_atom_site_fract_x
_atom_site_fract_y
_atom_site_fract_z
_atom_site_U_iso_or_equiv
_atom_site_adp_type
_atom_site_occupancy
_atom_site_site_symmetry_order
_atom_site_calc_flag
_atom_site_refinement_flags_posn
_atom_site_refinement_flags_adp
_atom_site_refinement_flags_occupancy
_atom_site_disorder_assembly
_atom_site_disorder_group
C1 C 0.68732(19) 0.85137(19) 0.50794(13) 0.0211(4) Uani 1 1 d . . . . .
C2A C 0.5550(10) 0.7760(6) 0.4252(6) 0.0235(14) Uani 0.528(4) 1 d D . P A 1
H2AA H 0.6288 0.7726 0.3750 0.028 Uiso 0.528(4) 1 calc R . P A 1
H2AB H 0.4631 0.8638 0.3971 0.028 Uiso 0.528(4) 1 calc R . P A 1
C2B C 0.5551(10) 0.7318(7) 0.4463(7) 0.0200(14) Uani 0.472(4) 1 d . . P A 2
H2BA H 0.5040 0.8172 0.3858 0.024 Uiso 0.472(4) 1 calc R . P A 2
H2BB H 0.4761 0.6987 0.4746 0.024 Uiso 0.472(4) 1 calc R . P A 2
H1WA H 0.716(3) 0.471(2) 0.6690(16) 0.030 Uiso 1 1 d DR . . . .
H1WB H 0.5548(19) 0.558(2) 0.7001(17) 0.030 Uiso 1 1 d DR . . . .
H1WC H 0.696(5) 0.456(4) 0.7842(17) 0.030 Uiso 0.50(3) 1 d DR . P B 2
H1W H 0.701(5) 0.580(4) 0.707(4) 0.030 Uiso 0.50(3) 1 d DR . P B 1
C3A C 0.5080(4) 0.6548(4) 0.4543(3) 0.0227(9) Uani 0.528(4) 1 d D . P A 1
H3AA H 0.4225 0.6695 0.4958 0.027 Uiso 0.528(4) 1 calc R . P A 1
H3AB H 0.4683 0.6545 0.3912 0.027 Uiso 0.528(4) 1 calc R . P A 1
C3B C 0.6839(5) 0.6259(4) 0.4170(3) 0.0253(10) Uani 0.472(4) 1 d D . P A 2
H3BA H 0.6422 0.6149 0.3598 0.030 Uiso 0.472(4) 1 calc R . P A 2
H3BB H 0.7678 0.6551 0.3953 0.030 Uiso 0.472(4) 1 calc R . P A 2
C4A C 0.7697(6) 0.4894(6) 0.4613(5) 0.0327(12) Uani 0.528(4) 1 d D . P A 1
H4AA H 0.8157 0.5542 0.4527 0.039 Uiso 0.528(4) 1 calc R . P A 1
H4AB H 0.7429 0.4935 0.3933 0.039 Uiso 0.528(4) 1 calc R . P A 1
C4B C 0.8760(10) 0.3940(7) 0.4910(5) 0.0216(14) Uani 0.472(4) 1 d D . P A 2
H4BA H 0.9610 0.4233 0.4759 0.026 Uiso 0.472(4) 1 calc R . P A 2
H4BB H 0.8486 0.3770 0.4327 0.026 Uiso 0.472(4) 1 calc R . P A 2
C5A C 0.8851(8) 0.3448(8) 0.5299(6) 0.0374(18) Uani 0.528(4) 1 d D . P A 1
H5AA H 0.8382 0.2803 0.5398 0.045 Uiso 0.528(4) 1 calc R . P A 1
H5AB H 0.9802 0.3163 0.4985 0.045 Uiso 0.528(4) 1 calc R . P A 1
C5B C 0.9282(5) 0.2641(5) 0.5885(4) 0.0191(9) Uani 0.472(4) 1 d D . P A 2
H5BA H 0.8450 0.2323 0.6021 0.023 Uiso 0.472(4) 1 calc R . P A 2
H5BB H 1.0213 0.1919 0.5805 0.023 Uiso 0.472(4) 1 calc R . P A 2
C6A C 1.0199(6) 0.2170(7) 0.7043(7) 0.0350(14) Uani 0.528(4) 1 d D . P A 1
H6AA H 1.0550 0.2313 0.7618 0.042 Uiso 0.528(4) 1 calc R . P A 1
H6AB H 1.1128 0.1742 0.6755 0.042 Uiso 0.528(4) 1 calc R . P A 1
C6B C 1.0390(5) 0.1736(5) 0.7661(5) 0.0244(11) Uani 0.472(4) 1 d D . P A 2
H6BA H 1.0530 0.2023 0.8208 0.029 Uiso 0.472(4) 1 calc R . P A 2
H6BB H 1.1432 0.1191 0.7546 0.029 Uiso 0.472(4) 1 calc R . P A 2
C7A C 0.9426(5) 0.1187(5) 0.7456(5) 0.0381(12) Uani 0.528(4) 1 d D . P A 1
H7AA H 1.0199 0.0301 0.7935 0.046 Uiso 0.528(4) 1 calc R . P A 1
H7AB H 0.9055 0.1046 0.6885 0.046 Uiso 0.528(4) 1 calc R . P A 1
C7B C 0.9524(5) 0.0838(5) 0.8027(4) 0.0261(11) Uani 0.472(4) 1 d D . P A 2
H7BA H 0.9536 0.0388 0.7560 0.031 Uiso 0.472(4) 1 calc R . P A 2
H7BB H 0.9986 0.0140 0.8720 0.031 Uiso 0.472(4) 1 calc R . P A 2
C8 C 0.6983(3) 0.1133(2) 0.82223(17) 0.0337(5) Uani 1 1 d . . . . .
C9 C 0.5470(2) 0.19136(19) 0.83676(14) 0.0272(4) Uani 1 1 d . . . . .
C10 C 0.4749(2) 0.3533(2) 0.91768(15) 0.0274(4) Uani 1 1 d . . . . .
H10A H 0.4071 0.3102 0.9529 0.033 Uiso 1 1 calc R . . . .
H10B H 0.4180 0.4520 0.8984 0.033 Uiso 1 1 calc R . . . .
C11 C 0.6215(2) 0.3005(2) 0.99084(14) 0.0285(4) Uani 1 1 d . . . . .
H11A H 0.5939 0.3115 1.0553 0.034 Uiso 1 1 calc R . . . .
H11B H 0.6840 0.2032 1.0066 0.034 Uiso 1 1 calc R . . . .
C12 C 0.8527(2) 0.3346(2) 1.00316(15) 0.0344(5) Uani 1 1 d D . . . .
H12A H 0.9239 0.2414 1.0120 0.041 Uiso 0.572(7) 1 calc R . P C 1
H12B H 0.8336 0.3366 1.0711 0.041 Uiso 0.572(7) 1 calc R . P C 1
H12C H 0.8876 0.2384 1.0491 0.041 Uiso 0.428(7) 1 calc R . P C 2
H12D H 0.8334 0.3875 1.0461 0.041 Uiso 0.428(7) 1 calc R . P C 2
C13A C 0.9222(6) 0.4333(6) 0.9465(3) 0.0397(13) Uani 0.572(7) 1 d D . P C 1
H13A H 0.8489 0.5267 0.9357 0.048 Uiso 0.572(7) 1 calc R . P C 1
H13B H 1.0193 0.4110 0.9868 0.048 Uiso 0.572(7) 1 calc R . P C 1
C13B C 0.9799(6) 0.3502(6) 0.9436(3) 0.0262(13) Uani 0.428(7) 1 d D . P C 2
H13C H 1.0725 0.3235 0.9903 0.031 Uiso 0.428(7) 1 calc R . P C 2
H13D H 1.0082 0.2907 0.9053 0.031 Uiso 0.428(7) 1 calc R . P C 2
C14 C 1.0425(2) 0.5001(2) 0.79936(16) 0.0341(5) Uani 1 1 d D . . . .
H14A H 1.0947 0.4631 0.7494 0.041 Uiso 0.572(7) 1 calc R . P C 1
H14B H 1.1252 0.4764 0.8526 0.041 Uiso 0.572(7) 1 calc R . P C 1
H14C H 1.0421 0.4547 0.7532 0.041 Uiso 0.428(7) 1 calc R . P C 2
H14D H 1.1487 0.4634 0.8344 0.041 Uiso 0.428(7) 1 calc R . P C 2
C15 C 0.9732(2) 0.6520(2) 0.74495(15) 0.0280(4) Uani 1 1 d . . . . .
H15A H 0.9396 0.6946 0.7948 0.034 Uiso 1 1 calc R . . . .
H15B H 1.0517 0.6807 0.7098 0.034 Uiso 1 1 calc R . . . .
C16 C 0.7951(2) 0.82189(19) 0.59064(13) 0.0230(4) Uani 1 1 d . . . . .
C17 C 0.6462(2) 0.97118(19) 0.41936(14) 0.0231(4) Uani 1 1 d . . . . .
H17 H 0.5765 0.9896 0.3641 0.028 Uiso 1 1 calc R . . . .
C18 C 0.7100(2) 1.06371(19) 0.41382(14) 0.0235(4) Uani 1 1 d . . . . .
C19 C 0.8095(2) 1.0388(2) 0.49740(14) 0.0255(4) Uani 1 1 d . . . . .
H19 H 0.8477 1.1032 0.4944 0.031 Uiso 1 1 calc R . . . .
C20 C 0.8527(2) 0.9176(2) 0.58599(14) 0.0248(4) Uani 1 1 d . . . . .
H20 H 0.9200 0.9009 0.6419 0.030 Uiso 1 1 calc R . . . .
C21 C 0.4351(3) 0.1378(2) 0.85425(16) 0.0357(5) Uani 1 1 d . . . . .
H21 H 0.3345 0.1897 0.8647 0.043 Uiso 1 1 calc R . . . .
C22 C 0.4724(3) 0.0065(2) 0.85625(17) 0.0441(6) Uani 1 1 d . . . . .
H22 H 0.3964 -0.0285 0.8670 0.053 Uiso 1 1 calc R . . . .
C23 C 0.6207(3) -0.0706(2) 0.84246(17) 0.0436(6) Uani 1 1 d . . . . .
H23 H 0.6453 -0.1580 0.8436 0.052 Uiso 1 1 calc R . . . .
C24 C 0.7350(3) -0.0194(2) 0.82684(19) 0.0442(6) Uani 1 1 d . . . . .
H24 H 0.8364 -0.0735 0.8194 0.053 Uiso 1 1 calc R . . . .
O1 O 0.62835(15) 0.75447(13) 0.52350(10) 0.0273(3) Uani 1 1 d . . . . .
O2A O 0.6335(4) 0.5225(3) 0.51058(19) 0.0256(7) Uani 0.528(4) 1 d D . P A 1
O2B O 0.7441(4) 0.4974(3) 0.5063(3) 0.0209(8) Uani 0.472(4) 1 d D . P A 2
O3A O 0.9215(5) 0.3476(5) 0.6270(3) 0.0308(9) Uani 0.528(4) 1 d D . P A 1
O3B O 0.9630(5) 0.2950(5) 0.6724(4) 0.0193(9) Uani 0.472(4) 1 d D . P A 2
O4 O 0.80061(17) 0.17481(16) 0.80234(15) 0.0449(4) Uani 1 1 d D . . . .
O5 O 0.50823(15) 0.32628(13) 0.82528(9) 0.0248(3) Uani 1 1 d . . . . .
O6 O 0.70901(17) 0.37741(15) 0.94213(10) 0.0318(3) Uani 1 1 d . . . . .
O7A O 0.9538(3) 0.4229(3) 0.8482(2) 0.0257(9) Uani 0.572(7) 1 d D . P C 1
O7B O 0.9278(4) 0.4915(4) 0.8726(3) 0.0240(12) Uani 0.428(7) 1 d D . P C 2
O8 O 0.84001(14) 0.69552(13) 0.67064(9) 0.0251(3) Uani 1 1 d . . . . .
O9 O 0.53055(16) 1.24022(14) 0.23935(10) 0.0292(3) Uani 1 1 d . . . . .
O10 O 0.66923(15) 1.31935(14) 0.32759(10) 0.0282(3) Uani 1 1 d . . . . .
O11 O 0.81611(16) 1.16433(14) 0.24545(10) 0.0318(3) Uani 1 1 d . . . . .
S1 S 0.67810(5) 1.20878(4) 0.29670(3) 0.02354(13) Uani 1 1 d . . . . .
O1W O 0.66648(18) 0.51175(17) 0.71538(12) 0.0370(4) Uani 1 1 d D . . . .

loop_
_atom_site_aniso_label
_atom_site_aniso_U_11
_atom_site_aniso_U_22
_atom_site_aniso_U_33
_atom_site_aniso_U_23
_atom_site_aniso_U_13
_atom_site_aniso_U_12
C1 0.0143(8) 0.0261(9) 0.0195(8) -0.0114(7) 0.0049(7) -0.0031(7)
C2A 0.028(2) 0.031(4) 0.020(3) -0.008(3) 0.005(2) -0.023(3)
C2B 0.018(2) 0.016(3) 0.023(4) -0.001(3) 0.001(2) -0.011(3)
C3A 0.0206(17) 0.0273(19) 0.0167(16) -0.0043(14) -0.0008(13) -0.0103(15)
C3B 0.025(2) 0.027(2) 0.0159(18) -0.0025(16) 0.0003(15) -0.0085(17)
C4A 0.024(3) 0.045(3) 0.031(3) -0.021(3) 0.011(2) -0.012(3)
C4B 0.023(3) 0.021(4) 0.018(3) -0.007(3) 0.001(3) -0.006(3)
C5A 0.027(3) 0.037(5) 0.050(6) -0.031(4) 0.007(4) -0.002(4)
C5B 0.016(2) 0.021(2) 0.020(2) -0.0076(19) 0.0039(16) -0.0069(18)
C6A 0.018(3) 0.037(4) 0.054(5) -0.028(4) 0.010(3) -0.006(3)
C6B 0.019(2) 0.023(3) 0.020(2) -0.006(2) -0.003(2) -0.0011(18)
C7A 0.027(2) 0.028(3) 0.057(4) -0.025(3) 0.011(3) -0.0022(19)
C7B 0.026(2) 0.024(2) 0.022(2) -0.008(2) 0.002(2) -0.0045(19)
C8 0.0365(11) 0.0241(10) 0.0359(11) -0.0105(9) -0.0093(9) -0.0083(9)
C9 0.0370(11) 0.0213(9) 0.0176(9) -0.0019(7) -0.0049(8) -0.0114(8)
C10 0.0236(9) 0.0312(10) 0.0267(10) -0.0123(8) 0.0061(8) -0.0103(8)
C11 0.0327(10) 0.0364(11) 0.0182(9) -0.0072(8) 0.0050(8) -0.0194(9)
C12 0.0333(11) 0.0425(12) 0.0228(10) -0.0018(9) -0.0042(8) -0.0209(10)
C13A 0.045(3) 0.053(3) 0.025(2) -0.009(2) -0.0046(18) -0.030(3)
C13B 0.022(2) 0.026(3) 0.021(2) 0.000(2) -0.0071(18) -0.009(2)
C14 0.0205(9) 0.0390(11) 0.0311(11) 0.0023(9) -0.0027(8) -0.0154(9)
C15 0.0174(9) 0.0343(10) 0.0250(9) -0.0109(8) -0.0050(7) -0.0039(8)
C16 0.0156(8) 0.0289(9) 0.0172(8) -0.0090(7) 0.0034(7) -0.0024(7)
C17 0.0156(8) 0.0286(10) 0.0193(9) -0.0107(8) 0.0014(7) -0.0025(7)
C18 0.0174(8) 0.0247(9) 0.0218(9) -0.0105(7) 0.0043(7) -0.0014(7)
C19 0.0234(9) 0.0268(10) 0.0236(9) -0.0115(8) 0.0017(7) -0.0061(8)
C20 0.0214(9) 0.0306(10) 0.0197(9) -0.0116(8) 0.0002(7) -0.0065(8)
C21 0.0465(13) 0.0335(11) 0.0258(10) -0.0034(9) 0.0031(9) -0.0228(10)
C22 0.0683(17) 0.0387(12) 0.0287(11) -0.0006(9) -0.0028(11) -0.0365(12)
C23 0.0704(17) 0.0238(10) 0.0324(11) -0.0045(9) -0.0106(11) -0.0205(11)
C24 0.0507(14) 0.0263(11) 0.0485(14) -0.0159(10) -0.0115(11) -0.0071(10)
O1 0.0246(7) 0.0272(7) 0.0256(7) -0.0100(6) -0.0031(5) -0.0063(6)
O2A 0.0236(19) 0.0300(14) 0.0231(13) -0.0113(11) 0.0075(11) -0.0107(12)
O2B 0.017(2) 0.0216(15) 0.0172(18) -0.0054(14) 0.0058(14) -0.0033(13)
O3A 0.0233(19) 0.035(3) 0.034(2) -0.0189(19) 0.0076(17) -0.0076(18)
O3B 0.019(2) 0.019(3) 0.019(3) -0.008(2) 0.0008(18) -0.006(2)
O4 0.0234(7) 0.0319(8) 0.0840(13) -0.0350(8) -0.0006(7) -0.0042(6)
O5 0.0291(7) 0.0201(6) 0.0203(6) -0.0048(5) -0.0008(5) -0.0081(5)
O6 0.0364(8) 0.0385(8) 0.0197(6) -0.0009(6) -0.0043(6) -0.0241(7)
O7A 0.0244(12) 0.0247(16) 0.0231(14) -0.0008(11) -0.0010(9) -0.0130(11)
O7B 0.0206(16) 0.028(2) 0.020(2) -0.0058(17) 0.0028(12) -0.0110(14)
O8 0.0190(6) 0.0303(7) 0.0197(6) -0.0054(5) -0.0011(5) -0.0080(5)
O9 0.0269(7) 0.0270(7) 0.0252(7) -0.0056(6) -0.0061(5) -0.0069(6)
O10 0.0235(7) 0.0279(7) 0.0300(7) -0.0115(6) 0.0013(5) -0.0074(6)
O11 0.0280(7) 0.0310(7) 0.0216(7) -0.0064(6) 0.0067(5) -0.0021(6)
S1 0.0202(2) 0.0226(2) 0.0190(2) -0.00648(18) 0.00085(16) -0.00205(18)
O1W 0.0295(8) 0.0402(9) 0.0338(8) -0.0108(7) 0.0064(6) -0.0110(7)

loop_
_atom_type_symbol
_atom_type_description
_atom_type_scat_dispersion_real
_atom_type_scat_dispersion_imag
_atom_type_scat_source
C C 0.0181 0.0091 'International Tables Vol C Tables 4.2.6.8 and 6.1.1.4'
H H 0.0000 0.0000 'International Tables Vol C Tables 4.2.6.8 and 6.1.1.4'
O O 0.0492 0.0322 'International Tables Vol C Tables 4.2.6.8 and 6.1.1.4'
S S 0.3331 0.5567 'International Tables Vol C Tables 4.2.6.8 and 6.1.1.4'

loop_
_geom_angle_atom_site_label_1
_geom_angle_atom_site_label_2
_geom_angle_atom_site_label_3
_geom_angle
_geom_angle_site_symmetry_1
_geom_angle_site_symmetry_3
_geom_angle_publ_flag
C17 C1 C16 120.37(17) . . ?
O1 C1 C16 114.94(16) . . ?
O1 C1 C17 124.69(16) . . ?
H2AA C2A H2AB 109.1 . . ?
C3A C2A H2AA 111.2 . . ?
C3A C2A H2AB 111.2 . . ?
O1 C2A H2AA 111.2 . . ?
O1 C2A H2AB 111.2 . . ?
O1 C2A C3A 102.8(4) . . ?
H2BA C2B H2BB 108.5 . . ?
C3B C2B H2BA 110.3 . . ?
C3B C2B H2BB 110.3 . . ?
O1 C2B H2BA 110.3 . . ?
O1 C2B H2BB 110.3 . . ?
O1 C2B C3B 107.2(6) . . ?
C2A C3A H3AA 108.7 . . ?
C2A C3A H3AB 108.7 . . ?
H3AA C3A H3AB 107.6 . . ?
O2A C3A C2A 114.4(4) . . ?
O2A C3A H3AA 108.7 . . ?
O2A C3A H3AB 108.7 . . ?
C2B C3B H3BA 110.1 . . ?
C2B C3B H3BB 110.1 . . ?
H3BA C3B H3BB 108.4 . . ?
O2B C3B C2B 108.1(4) . . ?
O2B C3B H3BA 110.1 . . ?
O2B C3B H3BB 110.1 . . ?
H4AA C4A H4AB 108.5 . . ?
C5A C4A H4AA 110.3 . . ?
C5A C4A H4AB 110.3 . . ?
O2A C4A H4AA 110.3 . . ?
O2A C4A H4AB 110.3 . . ?
O2A C4A C5A 107.1(5) . . ?
H4BA C4B H4BB 108.3 . . ?
C5B C4B H4BA 110.0 . . ?
C5B C4B H4BB 110.0 . . ?
O2B C4B H4BA 110.0 . . ?
O2B C4B H4BB 110.0 . . ?
O2B C4B C5B 108.6(5) . . ?
C4A C5A H5AA 110.3 . . ?
C4A C5A H5AB 110.3 . . ?
H5AA C5A H5AB 108.6 . . ?
O3A C5A C4A 107.1(5) . . ?
O3A C5A H5AA 110.3 . . ?
O3A C5A H5AB 110.3 . . ?
C4B C5B H5BA 110.1 . . ?
C4B C5B H5BB 110.1 . . ?
H5BA C5B H5BB 108.4 . . ?
O3B C5B C4B 108.0(5) . . ?
O3B C5B H5BA 110.1 . . ?
O3B C5B H5BB 110.1 . . ?
H6AA C6A H6AB 107.6 . . ?
C7A C6A H6AA 108.6 . . ?
C7A C6A H6AB 108.6 . . ?
O3A C6A H6AA 108.6 . . ?
O3A C6A H6AB 108.6 . . ?
O3A C6A C7A 114.7(5) . . ?
H6BA C6B H6BB 107.5 . . ?
C7B C6B H6BA 108.5 . . ?
C7B C6B H6BB 108.5 . . ?
O3B C6B H6BA 108.5 . . ?
O3B C6B H6BB 108.5 . . ?
O3B C6B C7B 115.1(4) . . ?
C6A C7A H7AA 109.3 . . ?
C6A C7A H7AB 109.3 . . ?
C6A C7A O4 111.6(3) . . ?
H7AA C7A H7AB 108.0 . . ?
O4 C7A H7AA 109.3 . . ?
O4 C7A H7AB 109.3 . . ?
C6B C7B H7BA 111.0 . . ?
C6B C7B H7BB 111.0 . . ?
H7BA C7B H7BB 109.0 . . ?
O4 C7B C6B 103.7(4) . . ?
O4 C7B H7BA 111.0 . . ?
O4 C7B H7BB 111.0 . . ?
C9 C8 C24 119.0(2) . . ?
O4 C8 C9 116.50(17) . . ?
O4 C8 C24 124.5(2) . . ?
C21 C9 C8 119.97(19) . . ?
C21 C9 O5 121.17(19) . . ?
O5 C9 C8 118.67(17) . . ?
H10A C10 H10B 107.8 . . ?
C11 C10 H10A 109.1 . . ?
C11 C10 H10B 109.1 . . ?
O5 C10 H10A 109.1 . . ?
O5 C10 H10B 109.1 . . ?
O5 C10 C11 112.56(15) . . ?
C10 C11 H11A 110.1 . . ?
C10 C11 H11B 110.1 . . ?
H11A C11 H11B 108.4 . . ?
O6 C11 C10 107.93(15) . . ?
O6 C11 H11A 110.1 . . ?
O6 C11 H11B 110.1 . . ?
H12A C12 H12B 108.6 . . ?
H12C C12 H12D 107.6 . . ?
C13A C12 H12A 110.4 . . ?
C13A C12 H12B 110.4 . . ?
C13B C12 H12C 108.6 . . ?
C13B C12 H12D 108.6 . . ?
O6 C12 H12A 110.4 . . ?
O6 C12 H12B 110.4 . . ?
O6 C12 H12C 108.6 . . ?
O6 C12 H12D 108.6 . . ?
O6 C12 C13A 106.6(2) . . ?
O6 C12 C13B 114.5(2) . . ?
C12 C13A H13A 110.0 . . ?
C12 C13A H13B 110.0 . . ?
H13A C13A H13B 108.4 . . ?
O7A C13A C12 108.3(4) . . ?
O7A C13A H13A 110.0 . . ?
O7A C13A H13B 110.0 . . ?
C12 C13B H13C 109.8 . . ?
C12 C13B H13D 109.8 . . ?
H13C C13B H13D 108.3 . . ?
O7B C13B C12 109.2(4) . . ?
O7B C13B H13C 109.8 . . ?
O7B C13B H13D 109.8 . . ?
H14A C14 H14B 106.4 . . ?
H14C C14 H14D 109.8 . . ?
C15 C14 H14A 106.3 . . ?
C15 C14 H14B 106.3 . . ?
C15 C14 H14C 112.2 . . ?
C15 C14 H14D 112.2 . . ?
O7A C14 H14A 106.3 . . ?
O7A C14 H14B 106.3 . . ?
O7A C14 C15 124.1(2) . . ?
O7B C14 H14C 112.2 . . ?
O7B C14 H14D 112.2 . . ?
O7B C14 C15 97.7(2) . . ?
C14 C15 H15A 109.8 . . ?
C14 C15 H15B 109.8 . . ?
H15A C15 H15B 108.3 . . ?
O8 C15 C14 109.29(16) . . ?
O8 C15 H15A 109.8 . . ?
O8 C15 H15B 109.8 . . ?
C20 C16 C1 119.51(17) . . ?
O8 C16 C1 116.29(17) . . ?
O8 C16 C20 124.17(16) . . ?
C1 C17 H17 120.2 . . ?
C1 C17 C18 119.50(16) . . ?
C18 C17 H17 120.2 . . ?
C17 C18 S1 120.98(14) . . ?
C19 C18 C17 120.33(17) . . ?
C19 C18 S1 118.52(15) . . ?
C18 C19 H19 119.9 . . ?
C18 C19 C20 120.22(18) . . ?
C20 C19 H19 119.9 . . ?
C16 C20 C19 119.90(17) . . ?
C16 C20 H20 120.1 . . ?
C19 C20 H20 120.1 . . ?
C9 C21 H21 119.8 . . ?
C9 C21 C22 120.3(2) . . ?
C22 C21 H21 119.8 . . ?
C21 C22 H22 120.0 . . ?
C23 C22 C21 119.9(2) . . ?
C23 C22 H22 120.0 . . ?
C22 C23 H23 119.8 . . ?
C22 C23 C24 120.4(2) . . ?
C24 C23 H23 119.8 . . ?
C8 C24 H24 119.8 . . ?
C23 C24 C8 120.4(2) . . ?
C23 C24 H24 119.8 . . ?
C1 O1 C2A 109.3(2) . . ?
C1 O1 C2B 128.1(3) . . ?
C4A O2A C3A 115.0(3) . . ?
C4B O2B C3B 113.0(4) . . ?
C6A O3A C5A 114.7(5) . . ?
C5B O3B C6B 112.8(4) . . ?
C8 O4 C7A 117.5(2) . . ?
C8 O4 C7B 112.1(2) . . ?
C9 O5 C10 115.50(14) . . ?
C12 O6 C11 113.17(14) . . ?
C14 O7A C13A 109.4(3) . . ?
C13B O7B C14 108.4(4) . . ?
C16 O8 C15 116.89(14) . . ?
O9 S1 C18 106.20(8) . . ?
O9 S1 O10 112.78(8) . . ?
O9 S1 O11 113.86(8) . . ?
O10 S1 C18 106.19(8) . . ?
O11 S1 C18 105.10(8) . . ?
O11 S1 O10 111.92(8) . . ?
H1WA O1W H1WB 114(2) . . ?
H1WA O1W H1WC 116(3) . . ?
H1WA O1W H1W 106(3) . . ?
H1WB O1W H1WC 110(3) . . ?
H1WB O1W H1W 106(3) . . ?

loop_
_geom_bond_atom_site_label_1
_geom_bond_atom_site_label_2
_geom_bond_distance
_geom_bond_site_symmetry_2
_geom_bond_publ_flag
C1 C16 1.404(2) . ?
C1 C17 1.386(3) . ?
C1 O1 1.377(2) . ?
C2A H2AA 0.9700 . ?
C2A H2AB 0.9700 . ?
C2A C3A 1.536(2) . ?
C2A O1 1.446(9) . ?
C2B H2BA 0.9700 . ?
C2B H2BB 0.9700 . ?
C2B C3B 1.505(9) . ?
C2B O1 1.448(10) . ?
C3A H3AA 0.9700 . ?
C3A H3AB 0.9700 . ?
C3A O2A 1.429(4) . ?
C3B H3BA 0.9700 . ?
C3B H3BB 0.9700 . ?
C3B O2B 1.439(5) . ?
C4A H4AA 0.9700 . ?
C4A H4AB 0.9700 . ?
C4A C5A 1.513(8) . ?
C4A O2A 1.411(6) . ?
C4B H4BA 0.9700 . ?
C4B H4BB 0.9700 . ?
C4B C5B 1.509(6) . ?
C4B O2B 1.404(9) . ?
C5A H5AA 0.9700 . ?
C5A H5AB 0.9700 . ?
C5A O3A 1.426(8) . ?
C5B H5BA 0.9700 . ?
C5B H5BB 0.9700 . ?
C5B O3B 1.427(6) . ?
C6A H6AA 0.9700 . ?
C6A H6AB 0.9700 . ?
C6A C7A 1.510(7) . ?
C6A O3A 1.420(7) . ?
C6B H6BA 0.9700 . ?
C6B H6BB 0.9700 . ?
C6B C7B 1.495(7) . ?
C6B O3B 1.441(6) . ?
C7A H7AA 0.9700 . ?
C7A H7AB 0.9700 . ?
C7A O4 1.561(5) . ?
C7B H7BA 0.9700 . ?
C7B H7BB 0.9700 . ?
C7B O4 1.382(5) . ?
C8 C9 1.393(3) . ?
C8 C24 1.399(3) . ?
C8 O4 1.368(3) . ?
C9 C21 1.386(3) . ?
C9 O5 1.390(2) . ?
C10 H10A 0.9700 . ?
C10 H10B 0.9700 . ?
C10 C11 1.499(3) . ?
C10 O5 1.436(2) . ?
C11 H11A 0.9700 . ?
C11 H11B 0.9700 . ?
C11 O6 1.420(2) . ?
C12 H12A 0.9700 . ?
C12 H12B 0.9700 . ?
C12 H12C 0.9700 . ?
C12 H12D 0.9700 . ?
C12 C13A 1.494(5) . ?
C12 C13B 1.464(5) . ?
C12 O6 1.413(2) . ?
C13A H13A 0.9700 . ?
C13A H13B 0.9700 . ?
C13A O7A 1.436(6) . ?
C13B H13C 0.9700 . ?
C13B H13D 0.9700 . ?
C13B O7B 1.436(7) . ?
C14 H14A 0.9700 . ?
C14 H14B 0.9700 . ?
C14 H14C 0.9700 . ?
C14 H14D 0.9700 . ?
C14 C15 1.479(3) . ?
C14 O7A 1.431(3) . ?
C14 O7B 1.467(4) . ?
C15 H15A 0.9700 . ?
C15 H15B 0.9700 . ?
C15 O8 1.438(2) . ?
C16 C20 1.387(3) . ?
C16 O8 1.369(2) . ?
C17 H17 0.9300 . ?
C17 C18 1.392(3) . ?
C18 C19 1.384(3) . ?
C18 S1 1.7790(19) . ?
C19 H19 0.9300 . ?
C19 C20 1.394(3) . ?
C20 H20 0.9300 . ?
C21 H21 0.9300 . ?
C21 C22 1.396(3) . ?
C22 H22 0.9300 . ?
C22 C23 1.366(4) . ?
C23 H23 0.9300 . ?
C23 C24 1.388(4) . ?
C24 H24 0.9300 . ?
O9 S1 1.4568(13) . ?
O10 S1 1.4595(14) . ?
O11 S1 1.4578(14) . ?
O1W H1WA 0.946(16) . ?
O1W H1WB 0.948(16) . ?
O1W H1WC 0.91(2) . ?
O1W H1W 0.93(2) . ?

loop_
_geom_torsion_atom_site_label_1
_geom_torsion_atom_site_label_2
_geom_torsion_atom_site_label_3
_geom_torsion_atom_site_label_4
_geom_torsion
_geom_torsion_site_symmetry_1
_geom_torsion_site_symmetry_2
_geom_torsion_site_symmetry_3
_geom_torsion_site_symmetry_4
_geom_torsion_publ_flag
C1 C16 C20 C19 -3.2(3) . . . . ?
C1 C16 O8 C15 167.52(15) . . . . ?
C1 C17 C18 C19 -2.2(3) . . . . ?
C1 C17 C18 S1 172.97(13) . . . . ?
C2A C3A O2A C4A -55.7(5) . . . . ?
C2B C3B O2B C4B -174.0(6) . . . . ?
C3A C2A O1 C1 175.7(3) . . . . ?
C3B C2B O1 C1 91.6(4) . . . . ?
C4A C5A O3A C6A 175.4(5) . . . . ?
C4B C5B O3B C6B -170.3(5) . . . . ?
C5A C4A O2A C3A -177.7(4) . . . . ?
C5B C4B O2B C3B -179.4(4) . . . . ?
C6A C7A O4 C8 165.2(4) . . . . ?
C6B C7B O4 C8 172.7(3) . . . . ?
C7A C6A O3A C5A -69.5(6) . . . . ?
C7B C6B O3B C5B -54.6(5) . . . . ?
C8 C9 C21 C22 -0.7(3) . . . . ?
C8 C9 O5 C10 -115.32(19) . . . . ?
C9 C8 C24 C23 2.0(3) . . . . ?
C9 C8 O4 C7A -157.3(3) . . . . ?
C9 C8 O4 C7B 172.0(3) . . . . ?
C9 C21 C22 C23 1.0(3) . . . . ?
C10 C11 O6 C12 -178.67(17) . . . . ?
C11 C10 O5 C9 76.7(2) . . . . ?
C12 C13A O7A C14 -171.1(3) . . . . ?
C12 C13B O7B C14 -168.5(3) . . . . ?
C13A C12 O6 C11 -174.6(3) . . . . ?
C13B C12 O6 C11 148.2(3) . . . . ?
C14 C15 O8 C16 -158.44(16) . . . . ?
C15 C14 O7A C13A -77.9(4) . . . . ?
C15 C14 O7B C13B -174.2(3) . . . . ?
C16 C1 C17 C18 -1.4(3) . . . . ?
C16 C1 O1 C2A -164.6(4) . . . . ?
C16 C1 O1 C2B -160.2(4) . . . . ?
C17 C1 C16 C20 4.0(3) . . . . ?
C17 C1 C16 O8 -174.06(15) . . . . ?
C17 C1 O1 C2A 16.0(4) . . . . ?
C17 C1 O1 C2B 20.4(5) . . . . ?
C17 C18 C19 C20 3.1(3) . . . . ?
C17 C18 S1 O9 25.79(16) . . . . ?
C17 C18 S1 O10 146.06(14) . . . . ?
C17 C18 S1 O11 -95.19(15) . . . . ?
C18 C19 C20 C16 -0.4(3) . . . . ?
C19 C18 S1 O9 -158.94(14) . . . . ?
C19 C18 S1 O10 -38.66(16) . . . . ?
C19 C18 S1 O11 80.09(16) . . . . ?
C20 C16 O8 C15 -10.5(2) . . . . ?
C21 C9 O5 C10 69.7(2) . . . . ?
C21 C22 C23 C24 0.2(3) . . . . ?
C22 C23 C24 C8 -1.7(3) . . . . ?
C24 C8 C9 C21 -0.7(3) . . . . ?
C24 C8 C9 O5 -175.80(18) . . . . ?
C24 C8 O4 C7A 21.5(4) . . . . ?
C24 C8 O4 C7B -9.2(4) . . . . ?
O1 C1 C16 C20 -175.36(15) . . . . ?
O1 C1 C16 O8 6.5(2) . . . . ?
O1 C1 C17 C18 178.00(15) . . . . ?
O1 C2A C3A O2A -51.9(6) . . . . ?
O1 C2B C3B O2B 66.0(5) . . . . ?
O2A C4A C5A O3A -61.3(6) . . . . ?
O2B C4B C5B O3B -58.1(6) . . . . ?
O3A C6A C7A O4 -63.5(6) . . . . ?
O3B C6B C7B O4 -50.1(5) . . . . ?
O4 C8 C9 C21 178.13(18) . . . . ?
O4 C8 C9 O5 3.1(3) . . . . ?
O4 C8 C24 C23 -176.8(2) . . . . ?
O5 C9 C21 C22 174.20(18) . . . . ?
O5 C10 C11 O6 66.0(2) . . . . ?
O6 C12 C13A O7A -62.2(4) . . . . ?
O6 C12 C13B O7B 56.4(5) . . . . ?
O7A C14 C15 O8 -51.6(3) . . . . ?
O7B C14 C15 O8 -79.4(2) . . . . ?
O8 C16 C20 C19 174.78(16) . . . . ?
S1 C18 C19 C20 -172.21(14) . . . . ?
